data_7019115
loop_
_publ_author_name
'Ross, Allison'
'Choi, Jong-Ha'
'Hunter, Tina M.'
'Pannecouque, Christophe'
'Moggach, Stephen A.'
'Parsons, Simon'
'De Clercq, Erik'
'Sadler, Peter J.'

_publ_section_title
;
 Zinc(ii) complexes of constrained antiviral macrocycles.
;
_journal_issue 21
_journal_name_full 'Dalton transactions (Cambridge, England : 2003)'
_journal_page_first 6408
_journal_page_last 6418
_journal_paper_doi 10.1039/c2dt30140g
_journal_volume 41
_journal_year 2012
_chemical_formula_moiety 'C24 H46 N4 O4 Zn1'
_chemical_formula_sum 'C24 H46 N4 O4 Zn'
_chemical_formula_weight 520.03
_space_group_IT_number 14
_symmetry_cell_setting monoclinic
_symmetry_space_group_name_Hall '-P 2yn'
_symmetry_space_group_name_H-M 'P 1 21/n 1'
_atom_sites_solution_hydrogens geom
_atom_sites_solution_primary direct
_audit_creation_date 06-02-25
_audit_creation_method CRYSTALS_ver_12.82
_cell_angle_alpha 90
_cell_angle_beta 105.727(2)
_cell_angle_gamma 90
_cell_formula_units_Z 2
_cell_length_a 9.2392(3)
_cell_length_b 10.5922(3)
_cell_length_c 13.2643(4)
_cell_measurement_reflns_used 5046
_cell_measurement_temperature 150
_cell_measurement_theta_max 60
_cell_measurement_theta_min 5
_cell_volume 1249.50(7)
_computing_cell_refinement 'SAINT (Siemens ,1995)'
_computing_data_collection 'SMART (Siemens, 1993)'
_computing_data_reduction 'SAINT (Siemens ,1995)'
_computing_molecular_graphics 'CAMERON (Watkin et al., 1996)'
_computing_publication_material 'CRYSTALS (Betteridge et al., 2003)'
_computing_structure_refinement 'CRYSTALS (Betteridge et al., 2003)'
_computing_structure_solution 'SIR92 (Altomare et al., 1994)'
_diffrn_ambient_temperature 150
_diffrn_measured_fraction_theta_full 1.000
_diffrn_measured_fraction_theta_max 1.000
_diffrn_measurement_device_type 'Bruker SMART'
_diffrn_measurement_method '\f & \w scans'
_diffrn_radiation_monochromator graphite
_diffrn_radiation_type 'Mo K\a'
_diffrn_radiation_wavelength 0.71073
_diffrn_reflns_av_R_equivalents 0.037
_diffrn_reflns_limit_h_max 13
_diffrn_reflns_limit_h_min -13
_diffrn_reflns_limit_k_max 14
_diffrn_reflns_limit_k_min -14
_diffrn_reflns_limit_l_max 18
_diffrn_reflns_limit_l_min -18
_diffrn_reflns_number 22930
_diffrn_reflns_theta_full 30.025
_diffrn_reflns_theta_max 30.025
_diffrn_reflns_theta_min 2.410
_diffrn_standards_number 0
_exptl_absorpt_coefficient_mu 1.020
_exptl_absorpt_correction_T_max 0.77
_exptl_absorpt_correction_T_min 0.63
_exptl_absorpt_correction_type multi-scan
_exptl_absorpt_process_details 'SADABS (Siemens, 1996)'
_exptl_crystal_colour colourless
_exptl_crystal_density_diffrn 1.382
_exptl_crystal_description block
_exptl_crystal_F_000 560
_exptl_crystal_size_max 0.55
_exptl_crystal_size_mid 0.43
_exptl_crystal_size_min 0.25
_refine_diff_density_max 0.51
_refine_diff_density_min -0.22
_refine_ls_extinction_method None
_refine_ls_goodness_of_fit_ref 0.9120
_refine_ls_hydrogen_treatment constr
_refine_ls_matrix_type full
_refine_ls_number_parameters 151
_refine_ls_number_reflns 3636
_refine_ls_number_restraints 6
_refine_ls_R_factor_all 0.0321
_refine_ls_R_factor_gt 0.0254
_refine_ls_shift/su_max 0.000937
_refine_ls_structure_factor_coef Fsqd
_refine_ls_weighting_details
;
w=1/[\s^2^(F^2^) + ( 0.03P)^2^ + 0.00P]
where P=(max(Fo^2^,0) + 2Fc^2^)/3
;
_refine_ls_weighting_scheme calc
_refine_ls_wR_factor_all 0.0685
_refine_ls_wR_factor_gt 0.0676
_refine_ls_wR_factor_ref 0.0685
_reflns_limit_h_max 12
_reflns_limit_h_min -13
_reflns_limit_k_max 14
_reflns_limit_k_min 0
_reflns_limit_l_max 18
_reflns_limit_l_min 0
_reflns_number_gt 2932
_reflns_number_total 3647
_reflns_threshold_expression I>2.00u(I)
_oxford_diffrn_Wilson_B_factor 0.00
_oxford_diffrn_Wilson_scale 0.00
_oxford_refine_ls_scale 0.6082(9)
_oxford_structure_analysis_title 'ps6017 in P2(1)/n'
_cod_data_source_file c2dt30140g.txt
_cod_data_source_block ps6017
_cod_depositor_comments
;
The following automatic conversions were performed:

'_symmetry_cell_setting' value 'Monoclinic' changed to 'monoclinic'
according to /home/saulius/struct/CIF-dictionaries/cif_core.dic
dictionary named 'cif_core.dic' version 2.4.1 from 2010-06-29.

Automatic conversion script
Id: cif_fix_values 1715 2011-07-08 13:25:40Z adriana 
;
_cod_original_sg_symbol_H-M 'P 1 21/n 1 '
_cod_original_formula_sum 'C24 H46 N4 O4 Zn1'
_cod_database_code 7019115

loop_
_symmetry_equiv_pos_as_xyz
x,y,z
-x,-y,-z
-x+1/2,y+1/2,-z+1/2
x+1/2,-y+1/2,z+1/2

loop_
_atom_site_label
_atom_site_type_symbol
_atom_site_fract_x
_atom_site_fract_y
_atom_site_fract_z
_atom_site_U_iso_or_equiv
_atom_site_occupancy
_atom_site_adp_type
_atom_site_refinement_flags_posn
Zn1 Zn 1.0000 0.0000 1.0000 0.0253 1.0000 Uani S
C2 C 1.02372(11) 0.16216(9) 0.82494(7) 0.0173 1.0000 Uani .
C3 C 1.10479(11) 0.25745(10) 0.77271(8) 0.0214 1.0000 Uani .
C4 C 1.06518(12) 0.23953(11) 0.65423(8) 0.0253 1.0000 Uani .
C5 C 1.09535(13) 0.10432(11) 0.62582(8) 0.0267 1.0000 Uani .
C6 C 1.01053(13) 0.01029(10) 0.67630(8) 0.0244 1.0000 Uani .
C7 C 1.05305(11) 0.02513(9) 0.79577(7) 0.0174 1.0000 Uani .
C9 C 0.99392(12) 0.19714(10) 1.15920(8) 0.0234 1.0000 Uani .
C10 C 1.08761(13) 0.28183(10) 1.10742(8) 0.0238 1.0000 Uani .
C11 C 1.03916(12) 0.29366(10) 0.98755(8) 0.0215 1.0000 Uani .
C12 C 0.87662(13) 0.33660(10) 0.94506(9) 0.0272 1.0000 Uani D
C102 C 1.35391(11) -0.03841(10) 1.11827(8) 0.0197 1.0000 Uani .
C103 C 1.50560(11) -0.09317(11) 1.11830(8) 0.0259 1.0000 Uani D
N1 N 1.06688(9) 0.17160(8) 0.94077(6) 0.0177 1.0000 Uani D
N8 N 0.97130(9) -0.06181(8) 0.84811(6) 0.0171 1.0000 Uani D
O1 O 1.25187(8) -0.04245(8) 1.03194(6) 0.0234 1.0000 Uani .
O2 O 1.33960(9) 0.00638(8) 1.20189(6) 0.0279 1.0000 Uani .
H1 H 1.1640 0.1565 0.9619 0.0269 1.0000 Uiso DR
H8 H 0.8755 -0.0509 0.8206 0.0257 1.0000 Uiso DR
H21 H 0.9155 0.1783 0.7995 0.0208 1.0000 Uiso R
H31 H 1.2135 0.2468 0.8017 0.0263 1.0000 Uiso R
H32 H 1.0759 0.3430 0.7878 0.0263 1.0000 Uiso R
H41 H 1.1262 0.2973 0.6250 0.0309 1.0000 Uiso R
H42 H 0.9584 0.2588 0.6242 0.0309 1.0000 Uiso R
H51 H 1.2035 0.0871 0.6507 0.0330 1.0000 Uiso R
H52 H 1.0621 0.0945 0.5496 0.0330 1.0000 Uiso R
H61 H 1.0352 -0.0757 0.6592 0.0295 1.0000 Uiso R
H62 H 0.9022 0.0246 0.6483 0.0295 1.0000 Uiso R
H71 H 1.1609 0.0081 0.8229 0.0210 1.0000 Uiso R
H91 H 1.0147 0.2203 1.2333 0.0295 1.0000 Uiso R
H92 H 0.8871 0.2109 1.1244 0.0295 1.0000 Uiso R
H101 H 1.1907 0.2490 1.1273 0.0290 1.0000 Uiso R
H102 H 1.0866 0.3669 1.1362 0.0290 1.0000 Uiso R
H111 H 1.1034 0.3574 0.9679 0.0266 1.0000 Uiso R
H121 H 0.8565 0.3608 0.8723 0.0404 1.0000 Uiso DR
H122 H 0.8594 0.4099 0.9850 0.0425 1.0000 Uiso DR
H123 H 0.8056 0.2708 0.9507 0.0400 1.0000 Uiso DR
H1031 H 1.5700 -0.1022 1.1896 0.0372 1.0000 Uiso DR
H1032 H 1.4916 -0.1761 1.0857 0.0417 1.0000 Uiso DR
H1033 H 1.5568 -0.0398 1.0794 0.0410 1.0000 Uiso DR

loop_
_atom_site_aniso_label
_atom_site_aniso_U_11
_atom_site_aniso_U_22
_atom_site_aniso_U_33
_atom_site_aniso_U_23
_atom_site_aniso_U_13
_atom_site_aniso_U_12
Zn1 0.04794(13) 0.01591(9) 0.01411(9) -0.00245(6) 0.01206(7) -0.00467(8)
C2 0.0173(4) 0.0195(5) 0.0150(4) 0.0009(3) 0.0042(3) 0.0009(3)
C3 0.0223(5) 0.0207(5) 0.0224(5) 0.0025(4) 0.0082(4) 0.0004(4)
C4 0.0253(5) 0.0311(6) 0.0209(5) 0.0060(4) 0.0086(4) 0.0005(4)
C5 0.0319(6) 0.0327(6) 0.0179(5) -0.0002(4) 0.0106(4) -0.0031(5)
C6 0.0308(5) 0.0275(5) 0.0153(4) -0.0017(4) 0.0072(4) -0.0036(4)
C7 0.0174(4) 0.0208(5) 0.0144(4) -0.0010(3) 0.0048(3) -0.0004(3)
C9 0.0329(6) 0.0192(5) 0.0213(5) -0.0036(4) 0.0129(4) 0.0007(4)
C10 0.0320(6) 0.0192(5) 0.0210(5) -0.0059(4) 0.0083(4) -0.0049(4)
C11 0.0290(5) 0.0153(5) 0.0222(5) -0.0024(4) 0.0103(4) -0.0019(4)
C12 0.0337(6) 0.0210(5) 0.0288(6) 0.0014(4) 0.0116(5) 0.0075(4)
C102 0.0192(4) 0.0197(4) 0.0198(5) 0.0045(4) 0.0048(4) -0.0010(4)
C103 0.0211(5) 0.0325(6) 0.0245(5) 0.0081(4) 0.0069(4) 0.0046(4)
N1 0.0202(4) 0.0178(4) 0.0146(4) -0.0013(3) 0.0037(3) 0.0020(3)
N8 0.0175(4) 0.0178(4) 0.0164(4) -0.0014(3) 0.0054(3) 0.0002(3)
O1 0.0207(4) 0.0299(4) 0.0180(3) -0.0002(3) 0.0027(3) 0.0033(3)
O2 0.0224(4) 0.0400(5) 0.0197(4) -0.0033(3) 0.0030(3) 0.0012(3)

loop_
_atom_type_symbol
_atom_type_scat_dispersion_real
_atom_type_scat_dispersion_imag
_atom_type_scat_Cromer_Mann_a1
_atom_type_scat_Cromer_Mann_b1
_atom_type_scat_Cromer_Mann_a2
_atom_type_scat_Cromer_Mann_b2
_atom_type_scat_Cromer_Mann_a3
_atom_type_scat_Cromer_Mann_b3
_atom_type_scat_Cromer_Mann_a4
_atom_type_scat_Cromer_Mann_b4
_atom_type_scat_Cromer_Mann_c
_atom_type_scat_source
C 0.0033 0.0016 2.3100 20.8439 1.0200 10.2075 1.5886 0.5687 0.8650 51.6512 0.2156 'International Tables Vol C 4.2.6.8 and 6.1.1.4'
H 0.0000 0.0000 0.4930 10.5109 0.3229 26.1257 0.1402 3.1424 0.0408 57.7998 0.0030 'International Tables Vol C 4.2.6.8 and 6.1.1.4'
N 0.0061 0.0033 12.2126 0.0057 3.1322 9.8933 2.0125 28.9975 1.1663 0.5826 -11.5290 'International Tables Vol C 4.2.6.8 and 6.1.1.4'
O 0.0106 0.0060 3.0485 13.2771 2.2868 5.7011 1.5463 0.3239 0.8670 32.9089 0.2508 'International Tables Vol C 4.2.6.8 and 6.1.1.4'
Zn 0.2839 1.4301 14.0743 3.2655 7.0318 0.2333 5.1652 10.3163 2.4100 58.7097 1.3041 'International Tables Vol C 4.2.6.8 and 6.1.1.4'

loop_
_geom_angle_atom_site_label_1
_geom_angle_site_symmetry_1
_geom_angle_atom_site_label_2
_geom_angle_atom_site_label_3
_geom_angle_site_symmetry_3
_geom_angle
_geom_angle_publ_flag
O1 2_757 Zn1 N1 2_757 81.64(3) yes
O1 2_757 Zn1 N8 2_757 88.49(3) yes
N1 2_757 Zn1 N8 2_757 83.36(3) yes
O1 2_757 Zn1 N1 . 98.36(3) yes
N1 2_757 Zn1 N1 . 179.995 yes
N8 2_757 Zn1 N1 . 96.64(3) yes
O1 2_757 Zn1 N8 . 91.51(3) yes
N1 2_757 Zn1 N8 . 96.64(3) yes
N8 2_757 Zn1 N8 . 179.994 yes
N1 . Zn1 N8 . 83.36(3) yes
O1 2_757 Zn1 O1 . 179.995 yes
N1 2_757 Zn1 O1 . 98.36(3) yes
N8 2_757 Zn1 O1 . 91.51(3) yes
N1 . Zn1 O1 . 81.64(3) yes
N8 . Zn1 O1 . 88.49(3) yes
C3 . C2 C7 . 111.45(8) yes
C3 . C2 N1 . 113.43(8) yes
C7 . C2 N1 . 107.86(8) yes
C3 . C2 H21 . 108.0 no
C7 . C2 H21 . 108.0 no
N1 . C2 H21 . 107.9 no
C2 . C3 C4 . 111.98(8) yes
C2 . C3 H31 . 108.8 no
C4 . C3 H31 . 108.9 no
C2 . C3 H32 . 108.9 no
C4 . C3 H32 . 108.8 no
H31 . C3 H32 . 109.4 no
C3 . C4 C5 . 111.24(9) yes
C3 . C4 H41 . 109.0 no
C5 . C4 H41 . 109.0 no
C3 . C4 H42 . 109.1 no
C5 . C4 H42 . 109.1 no
H41 . C4 H42 . 109.5 no
C4 . C5 C6 . 110.71(9) yes
C4 . C5 H51 . 109.2 no
C6 . C5 H51 . 109.1 no
C4 . C5 H52 . 109.1 no
C6 . C5 H52 . 109.2 no
H51 . C5 H52 . 109.5 no
C5 . C6 C7 . 111.56(8) yes
C5 . C6 H61 . 108.9 no
C7 . C6 H61 . 108.9 no
C5 . C6 H62 . 109.0 no
C7 . C6 H62 . 109.0 no
H61 . C6 H62 . 109.4 no
C2 . C7 C6 . 109.99(8) yes
C2 . C7 N8 . 108.73(8) yes
C6 . C7 N8 . 113.64(8) yes
C2 . C7 H71 . 108.1 no
C6 . C7 H71 . 108.1 no
N8 . C7 H71 . 108.1 no
N8 2_757 C9 C10 . 112.28(8) yes
N8 2_757 C9 H91 . 108.8 no
C10 . C9 H91 . 108.8 no
N8 2_757 C9 H92 . 108.8 no
C10 . C9 H92 . 108.7 no
H91 . C9 H92 . 109.5 no
C9 . C10 C11 . 118.06(9) yes
C9 . C10 H101 . 107.3 no
C11 . C10 H101 . 107.3 no
C9 . C10 H102 . 107.3 no
C11 . C10 H102 . 107.3 no
H101 . C10 H102 . 109.4 no
C10 . C11 C12 . 112.89(9) yes
C10 . C11 N1 . 109.05(8) yes
C12 . C11 N1 . 111.68(8) yes
C10 . C11 H111 . 107.7 no
C12 . C11 H111 . 107.7 no
N1 . C11 H111 . 107.7 no
C11 . C12 H121 . 110.6 no
C11 . C12 H122 . 109.0 no
H121 . C12 H122 . 108.4 no
C11 . C12 H123 . 112.0 no
H121 . C12 H123 . 108.4 no
H122 . C12 H123 . 108.4 no
C103 . C102 O1 . 116.54(9) yes
C103 . C102 O2 . 117.81(9) yes
O1 . C102 O2 . 125.65(9) yes
C102 . C103 H1031 . 111.0 no
C102 . C103 H1032 . 109.5 no
H1031 . C103 H1032 . 108.4 no
C102 . C103 H1033 . 111.1 no
H1031 . C103 H1033 . 108.4 no
H1032 . C103 H1033 . 108.4 no
C11 . N1 C2 . 117.58(8) yes
C11 . N1 Zn1 . 119.13(6) yes
C2 . N1 Zn1 . 107.48(6) yes
C11 . N1 H1 . 107.6 no
C2 . N1 H1 . 106.4 no
Zn1 . N1 H1 . 95.7 no
C7 . N8 C9 2_757 115.19(8) yes
C7 . N8 Zn1 . 108.28(6) yes
C9 2_757 N8 Zn1 . 113.49(6) yes
C7 . N8 H8 . 108.2 no
C9 2_757 N8 H8 . 108.4 no
Zn1 . N8 H8 . 102.4 no
Zn1 . O1 C102 . 128.84(7) yes

loop_
_geom_bond_atom_site_label_1
_geom_bond_atom_site_label_2
_geom_bond_site_symmetry_2
_geom_bond_distance
_geom_bond_publ_flag
Zn1 O1 2_757 2.2940(7) yes
Zn1 N1 2_757 2.1368(8) yes
Zn1 N8 2_757 2.0660(8) yes
Zn1 N1 . 2.1368(8) yes
Zn1 N8 . 2.0660(8) yes
Zn1 O1 . 2.2940(7) yes
C2 C3 . 1.5301(14) yes
C2 C7 . 1.5449(13) yes
C2 N1 . 1.4823(12) yes
C2 H21 . 0.980 no
C3 C4 . 1.5257(14) yes
C3 H31 . 0.980 no
C3 H32 . 0.980 no
C4 C5 . 1.5257(16) yes
C4 H41 . 0.980 no
C4 H42 . 0.980 no
C5 C6 . 1.5293(15) yes
C5 H51 . 0.980 no
C5 H52 . 0.980 no
C6 C7 . 1.5339(13) yes
C6 H61 . 0.980 no
C6 H62 . 0.980 no
C7 N8 . 1.4780(12) yes
C7 H71 . 0.980 no
C9 N8 2_757 1.4779(13) yes
C9 C10 . 1.5324(15) yes
C9 H91 . 0.980 no
C9 H92 . 0.980 no
C10 C11 . 1.5356(14) yes
C10 H101 . 0.980 no
C10 H102 . 0.980 no
C11 C12 . 1.5234(15) yes
C11 N1 . 1.4861(13) yes
C11 H111 . 0.980 no
C12 H121 . 0.966 no
C12 H122 . 0.977 no
C12 H123 . 0.974 no
C102 C103 . 1.5167(14) yes
C102 O1 . 1.2715(12) yes
C102 O2 . 1.2459(13) yes
C103 H1031 . 0.976 no
C103 H1032 . 0.972 no
C103 H1033 . 0.970 no
N1 H1 . 0.880 no
N8 H8 . 0.869 no
